data_4035749
loop_
_publ_author_name
'Ma, Tsz-Kan'
'Elliott, Daniel C.'
'Reid, Stephanie'
'White, Andrew J. P.'
'Parsons, Philip J.'
'Barrett, Anthony G. M.'

_publ_section_title
;
 Meroterpenoid Synthesis via Sequential Polyketide Aromatization and
 Cationic Polyene Cyclization: Total Syntheses of (+)-Hongoquercin A and B
 and Related Meroterpenoids.
;
_journal_issue 21
_journal_name_full 'The Journal of organic chemistry'
_journal_page_first 13276
_journal_page_last 13286
_journal_paper_doi 10.1021/acs.joc.8b02095
_journal_volume 83
_journal_year 2018
_chemical_formula_moiety 'C26 H35 I O4'
_chemical_formula_sum 'C26 H35 I O4'
_chemical_formula_weight 538.44
_space_group_crystal_system triclinic
_space_group_IT_number 2
_space_group_name_Hall '-P 1'
_space_group_name_H-M_alt 'P -1'
_atom_sites_solution_hydrogens geom
_audit_creation_method SHELXL-2014/7
_cell_angle_alpha 100.616(3)
_cell_angle_beta 91.338(3)
_cell_angle_gamma 117.941(4)
_cell_formula_units_Z 4
_cell_length_a 12.0848(5)
_cell_length_b 12.2104(5)
_cell_length_c 18.6095(8)
_cell_measurement_reflns_used 4519
_cell_measurement_temperature 173(2)
_cell_measurement_theta_max 27.3270
_cell_measurement_theta_min 2.7520
_cell_volume 2365.3(2)
_computing_cell_refinement 'CrysAlisPro, Rigaku OD'
_computing_data_collection 'CrysAlisPro, Rigaku OD'
_computing_data_reduction 'CrysAlisPro, Rigaku OD'
_computing_molecular_graphics 'Bruker SHELXTL'
_computing_publication_material 'CIFTAB-2014 (Sheldrick, 2014)'
_computing_structure_refinement 'SHELXL-2014/7 (Sheldrick, 2014)'
_computing_structure_solution 'SHELXS-2014 (Sheldrick, 2014)'
_diffrn_ambient_temperature 173(2)
_diffrn_detector_area_resol_mean 16.0382
_diffrn_measured_fraction_theta_full 0.985
_diffrn_measured_fraction_theta_max 0.791
_diffrn_measurement_device_type 'Agilent Xcalibur 3 E'
_diffrn_measurement_method 'omega scans'
_diffrn_radiation_type MoK\a
_diffrn_radiation_wavelength 0.71073
_diffrn_reflns_av_R_equivalents 0.0193
_diffrn_reflns_av_unetI/netI 0.0494
_diffrn_reflns_Laue_measured_fraction_full 0.985
_diffrn_reflns_Laue_measured_fraction_max 0.791
_diffrn_reflns_limit_h_max 10
_diffrn_reflns_limit_h_min -15
_diffrn_reflns_limit_k_max 15
_diffrn_reflns_limit_k_min -16
_diffrn_reflns_limit_l_max 24
_diffrn_reflns_limit_l_min -24
_diffrn_reflns_number 13698
_diffrn_reflns_point_group_measured_fraction_full 0.985
_diffrn_reflns_point_group_measured_fraction_max 0.791
_diffrn_reflns_theta_full 25.242
_diffrn_reflns_theta_max 28.305
_diffrn_reflns_theta_min 2.245
_diffrn_source 'Enhance (Mo) X-ray Source'
_exptl_absorpt_coefficient_mu 1.383
_exptl_absorpt_correction_T_max 0.887
_exptl_absorpt_correction_T_min 0.695
_exptl_absorpt_correction_type analytical
_exptl_absorpt_process_details
; 
CrysAlisPro 1.171.38.43 (Rigaku Oxford Diffraction, 2015) 
Analytical numeric absorption correction using a multifaceted crystal 
model based on expressions derived by R.C. Clark & J.S. Reid. 
(Clark, R. C. & Reid, J. S. (1995). Acta Cryst. A51, 887-897) 
Empirical absorption correction using spherical harmonics, 
implemented in SCALE3 ABSPACK scaling algorithm. 
;
_exptl_crystal_colour Colourless
_exptl_crystal_density_diffrn 1.512
_exptl_crystal_description tablets
_exptl_crystal_F_000 1104
_exptl_crystal_size_max 0.44
_exptl_crystal_size_mid 0.22
_exptl_crystal_size_min 0.10
_refine_diff_density_max 1.249
_refine_diff_density_min -0.739
_refine_diff_density_rms 0.085
_refine_ls_extinction_method none
_refine_ls_goodness_of_fit_ref 1.038
_refine_ls_hydrogen_treatment constr
_refine_ls_matrix_type full
_refine_ls_number_parameters 573
_refine_ls_number_reflns 9309
_refine_ls_number_restraints 0
_refine_ls_restrained_S_all 1.038
_refine_ls_R_factor_all 0.0591
_refine_ls_R_factor_gt 0.0417
_refine_ls_shift/su_max 0.001
_refine_ls_shift/su_mean 0.000
_refine_ls_structure_factor_coef Fsqd
_refine_ls_weighting_details 'w=1/[\s^2^(Fo^2^)+(0.0287P)^2^+2.8290P] where P=(Fo^2^+2Fc^2^)/3'
_refine_ls_weighting_scheme calc
_refine_ls_wR_factor_gt 0.0837
_refine_ls_wR_factor_ref 0.0921
_reflns_Friedel_coverage 0.000
_reflns_number_gt 7257
_reflns_number_total 9309
_reflns_threshold_expression 'I > 2\s(I)'
_cod_data_source_file jo8b02095_si_004.cif
_cod_data_source_block 45
_cod_original_cell_volume 2365.32(18)
_cod_database_code 4035749
_shelx_shelxl_version_number 2014/7
_shelx_space_group_comment
; 
The symmetry employed for this shelxl refinement is uniquely defined 
by the following loop, which should always be used as a source of 
symmetry information in preference to the above space-group names. 
They are only intended as comments. 
;

loop_
_space_group_symop_operation_xyz
'x, y, z'
'-x, -y, -z'

loop_
_atom_site_label
_atom_site_type_symbol
_atom_site_fract_x
_atom_site_fract_y
_atom_site_fract_z
_atom_site_U_iso_or_equiv
_atom_site_adp_type
_atom_site_occupancy
_atom_site_site_symmetry_order
_atom_site_calc_flag
_atom_site_refinement_flags_posn
_atom_site_refinement_flags_adp
O1A O 0.8926(3) 0.1893(3) 0.49252(18) 0.0450(8) Uani 1 1 d . .
C1A C 0.9073(4) 0.2671(4) 0.4573(2) 0.0328(9) Uani 1 1 d . .
O2A O 1.0193(3) 0.3230(2) 0.42960(16) 0.0349(7) Uani 1 1 d . .
C3A C 1.0327(3) 0.3991(3) 0.3768(2) 0.0287(9) Uani 1 1 d . .
O4A O 0.9848(2) 0.4846(2) 0.40105(14) 0.0252(6) Uani 1 1 d . .
C5A C 0.8630(3) 0.4261(3) 0.41702(19) 0.0220(8) Uani 1 1 d . .
C6A C 0.7909(3) 0.4840(3) 0.40720(19) 0.0215(7) Uani 1 1 d . .
C7A C 0.8417(3) 0.6046(3) 0.3785(2) 0.0239(8) Uani 1 1 d . .
H7A H 0.8878 0.5974 0.3361 0.029 Uiso 1 1 calc R U
H7B H 0.9019 0.6775 0.4175 0.029 Uiso 1 1 calc R U
C8A C 0.7346(3) 0.6284(3) 0.35437(19) 0.0192(7) Uani 1 1 d . .
H8A H 0.6879 0.5612 0.3087 0.023 Uiso 1 1 calc R U
C9A C 0.7772(3) 0.7572(3) 0.3307(2) 0.0208(7) Uani 1 1 d . .
C10A C 0.8582(3) 0.7605(3) 0.2674(2) 0.0247(8) Uani 1 1 d . .
H10A H 0.9411 0.7738 0.2878 0.030 Uiso 1 1 calc R U
H10B H 0.8160 0.6772 0.2320 0.030 Uiso 1 1 calc R U
C11A C 0.8793(3) 0.8649(3) 0.2267(2) 0.0294(9) Uani 1 1 d . .
H11A H 0.9281 0.9490 0.2607 0.035 Uiso 1 1 calc R U
H11B H 0.9287 0.8608 0.1855 0.035 Uiso 1 1 calc R U
C12A C 0.7539(3) 0.8493(3) 0.1967(2) 0.0275(9) Uani 1 1 d . .
H12A H 0.7080 0.7634 0.1628 0.033 Uiso 1 1 calc R U
I12A I 0.79433(3) 0.98972(3) 0.12862(2) 0.04250(9) Uani 1 1 d . .
C13A C 0.6670(3) 0.8536(3) 0.2549(2) 0.0262(8) Uani 1 1 d . .
C14A C 0.6535(3) 0.7509(3) 0.2986(2) 0.0215(8) Uani 1 1 d . .
H14A H 0.6106 0.6685 0.2613 0.026 Uiso 1 1 calc R U
C15A C 0.5632(3) 0.7348(3) 0.3577(2) 0.0273(8) Uani 1 1 d . .
H15A H 0.6052 0.8071 0.4008 0.033 Uiso 1 1 calc R U
H15B H 0.4867 0.7348 0.3375 0.033 Uiso 1 1 calc R U
C16A C 0.5255(3) 0.6105(3) 0.3821(2) 0.0273(8) Uani 1 1 d . .
H16A H 0.4700 0.6036 0.4212 0.033 Uiso 1 1 calc R U
H16B H 0.4767 0.5383 0.3398 0.033 Uiso 1 1 calc R U
C17A C 0.6384(3) 0.6013(3) 0.4108(2) 0.0223(8) Uani 1 1 d . .
O18A O 0.5841(2) 0.4658(2) 0.41258(14) 0.0257(6) Uani 1 1 d . .
C19A C 0.6673(3) 0.4235(3) 0.4230(2) 0.0227(8) Uani 1 1 d . .
C20A C 0.6196(3) 0.3102(3) 0.4482(2) 0.0254(8) Uani 1 1 d . .
H20A H 0.5343 0.2705 0.4578 0.030 Uiso 1 1 calc R U
C21A C 0.6932(4) 0.2556(3) 0.4595(2) 0.0269(8) Uani 1 1 d . .
C22A C 0.8188(4) 0.3139(3) 0.4434(2) 0.0248(8) Uani 1 1 d . .
C23A C 1.1726(3) 0.4804(4) 0.3768(2) 0.0328(9) Uani 1 1 d . .
H23A H 1.1869 0.5339 0.3410 0.049 Uiso 1 1 calc R U
H23B H 1.2111 0.4257 0.3633 0.049 Uiso 1 1 calc R U
H23C H 1.2106 0.5344 0.4260 0.049 Uiso 1 1 calc R U
C24A C 0.9646(4) 0.3152(4) 0.3018(2) 0.0351(10) Uani 1 1 d . .
H24A H 0.8747 0.2637 0.3054 0.053 Uiso 1 1 calc R U
H24B H 1.0006 0.2592 0.2850 0.053 Uiso 1 1 calc R U
H24C H 0.9746 0.3686 0.2664 0.053 Uiso 1 1 calc R U
C25A C 0.8579(3) 0.8732(3) 0.3936(2) 0.0282(8) Uani 1 1 d . .
H25A H 0.9121 0.9460 0.3729 0.042 Uiso 1 1 calc R U
H25B H 0.9105 0.8534 0.4240 0.042 Uiso 1 1 calc R U
H25C H 0.8025 0.8941 0.4241 0.042 Uiso 1 1 calc R U
C26A C 0.7154(4) 0.9862(3) 0.3041(2) 0.0351(10) Uani 1 1 d . .
H26A H 0.6644 0.9808 0.3448 0.053 Uiso 1 1 calc R U
H26B H 0.7089 1.0427 0.2750 0.053 Uiso 1 1 calc R U
H26C H 0.8038 1.0200 0.3239 0.053 Uiso 1 1 calc R U
C27A C 0.5364(4) 0.8129(4) 0.2147(2) 0.0345(9) Uani 1 1 d . .
H27A H 0.4983 0.7239 0.1882 0.052 Uiso 1 1 calc R U
H27B H 0.5458 0.8666 0.1796 0.052 Uiso 1 1 calc R U
H27C H 0.4819 0.8224 0.2508 0.052 Uiso 1 1 calc R U
C28A C 0.6909(4) 0.6758(4) 0.4898(2) 0.0304(9) Uani 1 1 d . .
H28A H 0.6292 0.6363 0.5228 0.046 Uiso 1 1 calc R U
H28B H 0.7079 0.7636 0.4937 0.046 Uiso 1 1 calc R U
H28C H 0.7695 0.6756 0.5037 0.046 Uiso 1 1 calc R U
C29 C 0.6377(4) 0.1390(4) 0.4910(2) 0.0394(10) Uani 1 1 d . .
H29A H 0.6768 0.1606 0.5419 0.059 Uiso 1 1 calc R U
H29B H 0.6536 0.0738 0.4615 0.059 Uiso 1 1 calc R U
H29C H 0.5465 0.1065 0.4903 0.059 Uiso 1 1 calc R U
O1B O 1.2169(3) 0.7730(3) 0.02765(18) 0.0504(9) Uani 1 1 d . .
C1B C 1.1495(4) 0.6955(4) 0.0610(2) 0.0384(11) Uani 1 1 d . .
O2B O 1.1995(3) 0.6376(3) 0.09584(17) 0.0429(8) Uani 1 1 d . .
C3B C 1.1320(3) 0.5685(4) 0.1490(2) 0.0335(10) Uani 1 1 d . .
O4B O 1.0025(2) 0.4868(2) 0.11963(15) 0.0312(6) Uani 1 1 d . .
C5B C 0.9443(4) 0.5472(3) 0.0935(2) 0.0283(9) Uani 1 1 d . .
C6B C 0.8138(3) 0.4958(3) 0.0972(2) 0.0258(8) Uani 1 1 d . .
C7B C 0.7410(3) 0.3784(3) 0.1267(2) 0.0264(8) Uani 1 1 d . .
H7BA H 0.7887 0.3851 0.1728 0.032 Uiso 1 1 calc R U
H7BB H 0.7310 0.3031 0.0904 0.032 Uiso 1 1 calc R U
C8B C 0.6101(3) 0.3612(3) 0.1423(2) 0.0220(8) Uani 1 1 d . .
H8B H 0.6269 0.4285 0.1873 0.026 Uiso 1 1 calc R U
C9B C 0.5200(3) 0.2329(3) 0.1639(2) 0.0228(8) Uani 1 1 d . .
C10B C 0.5865(3) 0.2218(3) 0.2314(2) 0.0247(8) Uani 1 1 d . .
H10C H 0.6545 0.2028 0.2159 0.030 Uiso 1 1 calc R U
H10D H 0.6260 0.3045 0.2674 0.030 Uiso 1 1 calc R U
C11B C 0.4964(4) 0.1185(3) 0.2689(2) 0.0293(9) Uani 1 1 d . .
H11C H 0.4616 0.0345 0.2344 0.035 Uiso 1 1 calc R U
H11D H 0.5431 0.1169 0.3127 0.035 Uiso 1 1 calc R U
C12B C 0.3897(3) 0.1434(3) 0.2919(2) 0.0275(8) Uani 1 1 d . .
H12B H 0.4293 0.2298 0.3253 0.033 Uiso 1 1 calc R U
I12B I 0.27925(3) 0.00739(2) 0.35850(2) 0.03972(9) Uani 1 1 d . .
C13B C 0.3082(3) 0.1457(3) 0.2282(2) 0.0262(8) Uani 1 1 d . .
C14B C 0.4034(3) 0.2462(3) 0.1876(2) 0.0227(8) Uani 1 1 d . .
H14B H 0.4404 0.3282 0.2253 0.027 Uiso 1 1 calc R U
C15B C 0.3394(3) 0.2698(4) 0.1238(2) 0.0290(9) Uani 1 1 d . .
H15C H 0.3131 0.1986 0.0804 0.035 Uiso 1 1 calc R U
H15D H 0.2630 0.2737 0.1387 0.035 Uiso 1 1 calc R U
C16B C 0.4307(3) 0.3943(4) 0.1035(2) 0.0294(9) Uani 1 1 d . .
H16C H 0.3887 0.4078 0.0622 0.035 Uiso 1 1 calc R U
H16D H 0.4527 0.4658 0.1462 0.035 Uiso 1 1 calc R U
C17B C 0.5506(3) 0.3939(3) 0.0811(2) 0.0255(8) Uani 1 1 d . .
O18B O 0.6343(2) 0.5274(2) 0.07946(15) 0.0294(6) Uani 1 1 d . .
C19B C 0.7580(4) 0.5614(3) 0.0736(2) 0.0274(8) Uani 1 1 d . .
C20B C 0.8256(4) 0.6689(4) 0.0453(2) 0.0342(10) Uani 1 1 d . .
H20B H 0.7835 0.7117 0.0305 0.041 Uiso 1 1 calc R U
C21B C 0.9523(4) 0.7149(4) 0.0385(2) 0.0363(10) Uani 1 1 d . .
C22B C 1.0137(4) 0.6543(4) 0.0647(2) 0.0325(9) Uani 1 1 d . .
C23B C 1.1876(4) 0.4836(4) 0.1584(3) 0.0434(11) Uani 1 1 d . .
H23D H 1.1391 0.4267 0.1901 0.065 Uiso 1 1 calc R U
H23E H 1.2756 0.5358 0.1811 0.065 Uiso 1 1 calc R U
H23F H 1.1841 0.4330 0.1101 0.065 Uiso 1 1 calc R U
C24B C 1.1436(4) 0.6606(4) 0.2192(2) 0.0389(10) Uani 1 1 d . .
H24D H 1.1085 0.7145 0.2084 0.058 Uiso 1 1 calc R U
H24E H 1.2327 0.7138 0.2394 0.058 Uiso 1 1 calc R U
H24F H 1.0969 0.6129 0.2552 0.058 Uiso 1 1 calc R U
C25B C 0.4872(4) 0.1156(3) 0.1010(2) 0.0301(9) Uani 1 1 d . .
H25D H 0.4650 0.0411 0.1220 0.045 Uiso 1 1 calc R U
H25E H 0.5604 0.1320 0.0743 0.045 Uiso 1 1 calc R U
H25F H 0.4155 0.0997 0.0670 0.045 Uiso 1 1 calc R U
C26B C 0.2279(4) 0.0149(4) 0.1773(2) 0.0372(10) Uani 1 1 d . .
H26D H 0.1864 0.0236 0.1345 0.056 Uiso 1 1 calc R U
H26E H 0.1638 -0.0409 0.2040 0.056 Uiso 1 1 calc R U
H26F H 0.2821 -0.0219 0.1607 0.056 Uiso 1 1 calc R U
C27B C 0.2194(4) 0.1942(4) 0.2609(2) 0.0375(10) Uani 1 1 d . .
H27D H 0.2695 0.2824 0.2884 0.056 Uiso 1 1 calc R U
H27E H 0.1701 0.1412 0.2942 0.056 Uiso 1 1 calc R U
H27F H 0.1622 0.1898 0.2210 0.056 Uiso 1 1 calc R U
C28B C 0.5316(4) 0.3178(4) 0.0035(2) 0.0335(9) Uani 1 1 d . .
H28D H 0.5106 0.3581 -0.0316 0.050 Uiso 1 1 calc R U
H28E H 0.4624 0.2312 -0.0010 0.050 Uiso 1 1 calc R U
H28F H 0.6093 0.3149 -0.0071 0.050 Uiso 1 1 calc R U
C29B C 1.0150(4) 0.8236(4) 0.0002(3) 0.0501(13) Uani 1 1 d . .
H29D H 1.0961 0.8877 0.0289 0.075 Uiso 1 1 calc R U
H29E H 0.9604 0.8620 -0.0040 0.075 Uiso 1 1 calc R U
H29F H 1.0292 0.7919 -0.0491 0.075 Uiso 1 1 calc R U

loop_
_atom_site_aniso_label
_atom_site_aniso_U_11
_atom_site_aniso_U_22
_atom_site_aniso_U_33
_atom_site_aniso_U_23
_atom_site_aniso_U_13
_atom_site_aniso_U_12
O1A 0.0503(19) 0.0369(16) 0.057(2) 0.0224(15) -0.0010(16) 0.0244(15)
C1A 0.038(2) 0.028(2) 0.030(2) -0.0009(17) -0.0052(18) 0.0162(19)
O2A 0.0377(16) 0.0362(15) 0.0401(17) 0.0087(13) -0.0004(13) 0.0254(14)
C3A 0.026(2) 0.0280(19) 0.035(2) -0.0005(17) -0.0003(17) 0.0173(17)
O4A 0.0203(13) 0.0235(12) 0.0336(15) 0.0051(11) 0.0024(11) 0.0125(11)
C5A 0.0212(18) 0.0225(17) 0.0203(19) 0.0004(15) -0.0013(15) 0.0105(15)
C6A 0.0250(19) 0.0202(17) 0.0190(19) 0.0034(14) 0.0007(15) 0.0111(15)
C7A 0.0198(18) 0.0235(18) 0.030(2) 0.0086(16) 0.0068(16) 0.0110(15)
C8A 0.0193(17) 0.0184(16) 0.0214(19) 0.0076(14) 0.0083(14) 0.0090(14)
C9A 0.0209(18) 0.0185(16) 0.0238(19) 0.0062(14) 0.0049(15) 0.0096(15)
C10A 0.0204(18) 0.0257(18) 0.030(2) 0.0072(16) 0.0070(16) 0.0125(16)
C11A 0.027(2) 0.030(2) 0.029(2) 0.0113(17) 0.0091(17) 0.0100(17)
C12A 0.031(2) 0.0189(17) 0.029(2) 0.0126(16) 0.0066(17) 0.0072(16)
I12A 0.04884(19) 0.03600(15) 0.04061(18) 0.02232(13) 0.00581(13) 0.01385(14)
C13A 0.026(2) 0.0247(18) 0.031(2) 0.0098(16) 0.0022(16) 0.0135(16)
C14A 0.0189(18) 0.0191(16) 0.027(2) 0.0060(15) 0.0034(15) 0.0088(15)
C15A 0.026(2) 0.032(2) 0.032(2) 0.0115(17) 0.0076(17) 0.0188(17)
C16A 0.0233(19) 0.0320(19) 0.033(2) 0.0107(17) 0.0096(17) 0.0167(17)
C17A 0.0225(19) 0.0227(17) 0.027(2) 0.0106(15) 0.0096(16) 0.0128(16)
O18A 0.0188(13) 0.0242(12) 0.0371(16) 0.0128(11) 0.0107(11) 0.0104(11)
C19A 0.0227(19) 0.0219(17) 0.022(2) 0.0038(15) 0.0050(15) 0.0096(15)
C20A 0.0244(19) 0.0258(18) 0.022(2) 0.0068(15) 0.0060(16) 0.0085(16)
C21A 0.034(2) 0.0220(18) 0.020(2) 0.0033(15) 0.0032(16) 0.0100(17)
C22A 0.034(2) 0.0222(17) 0.0194(19) 0.0016(15) -0.0027(16) 0.0162(17)
C23A 0.026(2) 0.035(2) 0.040(3) 0.0007(18) 0.0005(18) 0.0190(18)
C24A 0.029(2) 0.036(2) 0.033(2) -0.0046(18) 0.0005(18) 0.0143(18)
C25A 0.028(2) 0.0234(18) 0.032(2) 0.0056(16) -0.0004(17) 0.0114(17)
C26A 0.042(2) 0.0250(19) 0.041(3) 0.0084(18) 0.004(2) 0.0178(19)
C27A 0.030(2) 0.038(2) 0.041(3) 0.0204(19) 0.0010(18) 0.0166(19)
C28A 0.032(2) 0.035(2) 0.029(2) 0.0119(17) 0.0115(18) 0.0188(18)
C29 0.048(3) 0.034(2) 0.041(3) 0.019(2) 0.009(2) 0.019(2)
O1B 0.0449(18) 0.0419(17) 0.050(2) 0.0077(15) 0.0268(16) 0.0096(15)
C1B 0.033(2) 0.032(2) 0.030(2) -0.0054(18) 0.016(2) 0.0037(19)
O2B 0.0273(15) 0.0465(17) 0.048(2) 0.0065(15) 0.0152(14) 0.0130(14)
C3B 0.0165(19) 0.037(2) 0.037(2) 0.0002(18) 0.0040(17) 0.0076(17)
O4B 0.0199(13) 0.0329(14) 0.0372(17) 0.0050(12) 0.0049(12) 0.0107(12)
C5B 0.031(2) 0.031(2) 0.019(2) 0.0003(16) 0.0065(16) 0.0132(18)
C6B 0.025(2) 0.0301(19) 0.021(2) 0.0030(16) 0.0038(16) 0.0127(17)
C7B 0.0235(19) 0.0309(19) 0.029(2) 0.0105(16) 0.0064(16) 0.0147(17)
C8B 0.0212(18) 0.0259(18) 0.0202(19) 0.0039(15) 0.0015(15) 0.0129(16)
C9B 0.0212(18) 0.0281(18) 0.022(2) 0.0044(15) 0.0028(15) 0.0150(16)
C10B 0.0205(18) 0.0285(19) 0.026(2) 0.0066(16) -0.0007(15) 0.0124(16)
C11B 0.031(2) 0.035(2) 0.031(2) 0.0120(17) 0.0036(17) 0.0214(18)
C12B 0.028(2) 0.0197(17) 0.030(2) 0.0078(16) 0.0047(17) 0.0069(16)
I12B 0.04439(18) 0.03276(15) 0.03815(17) 0.01485(12) 0.01045(13) 0.01274(13)
C13B 0.0238(19) 0.0264(18) 0.030(2) 0.0053(16) 0.0043(16) 0.0133(16)
C14B 0.0218(18) 0.0258(18) 0.024(2) 0.0051(15) 0.0019(15) 0.0146(16)
C15B 0.0225(19) 0.037(2) 0.030(2) 0.0080(17) 0.0009(16) 0.0170(17)
C16B 0.029(2) 0.037(2) 0.031(2) 0.0118(18) 0.0030(17) 0.0215(18)
C17B 0.025(2) 0.0280(19) 0.025(2) 0.0074(16) 0.0027(16) 0.0135(16)
O18B 0.0270(14) 0.0313(14) 0.0353(16) 0.0157(12) 0.0042(12) 0.0154(12)
C19B 0.030(2) 0.0306(19) 0.019(2) 0.0035(16) 0.0022(16) 0.0136(17)
C20B 0.042(2) 0.034(2) 0.022(2) 0.0091(17) 0.0018(18) 0.0144(19)
C21B 0.044(3) 0.030(2) 0.017(2) 0.0025(16) 0.0043(18) 0.0049(19)
C22B 0.031(2) 0.038(2) 0.021(2) 0.0016(17) 0.0057(17) 0.0119(19)
C23B 0.027(2) 0.049(3) 0.054(3) 0.000(2) 0.009(2) 0.022(2)
C24B 0.031(2) 0.043(2) 0.037(3) -0.0028(19) 0.0014(19) 0.017(2)
C25B 0.031(2) 0.0282(19) 0.030(2) 0.0022(17) 0.0040(17) 0.0152(17)
C26B 0.028(2) 0.032(2) 0.041(3) 0.0050(19) -0.0018(19) 0.0077(18)
C27B 0.030(2) 0.043(2) 0.049(3) 0.018(2) 0.016(2) 0.022(2)
C28B 0.036(2) 0.041(2) 0.023(2) 0.0068(18) -0.0010(17) 0.0179(19)
C29B 0.052(3) 0.043(3) 0.038(3) 0.017(2) 0.003(2) 0.006(2)

loop_
_atom_type_symbol
_atom_type_description
_atom_type_scat_dispersion_real
_atom_type_scat_dispersion_imag
_atom_type_scat_source
C C 0.0033 0.0016 'International Tables Vol C Tables 4.2.6.8 and 6.1.1.4'
H H 0.0000 0.0000 'International Tables Vol C Tables 4.2.6.8 and 6.1.1.4'
I I -0.4742 1.8119 'International Tables Vol C Tables 4.2.6.8 and 6.1.1.4'
O O 0.0106 0.0060 'International Tables Vol C Tables 4.2.6.8 and 6.1.1.4'

loop_
_geom_angle_atom_site_label_1
_geom_angle_atom_site_label_2
_geom_angle_atom_site_label_3
_geom_angle
O1A C1A O2A 117.7(4)
O1A C1A C22A 126.6(4)
O2A C1A C22A 115.6(3)
C1A O2A C3A 119.4(3)
O4A C3A O2A 110.1(3)
O4A C3A C23A 106.2(3)
O2A C3A C23A 106.2(3)
O4A C3A C24A 110.4(3)
O2A C3A C24A 110.5(3)
C23A C3A C24A 113.3(3)
C5A O4A C3A 113.8(3)
O4A C5A C6A 116.9(3)
O4A C5A C22A 119.5(3)
C6A C5A C22A 123.6(3)
C5A C6A C19A 116.5(3)
C5A C6A C7A 122.1(3)
C19A C6A C7A 121.4(3)
C6A C7A C8A 110.8(3)
C7A C8A C17A 110.6(3)
C7A C8A C9A 115.2(3)
C17A C8A C9A 114.5(3)
C25A C9A C10A 108.1(3)
C25A C9A C14A 115.0(3)
C10A C9A C14A 108.0(3)
C25A C9A C8A 112.6(3)
C10A C9A C8A 107.4(3)
C14A C9A C8A 105.5(3)
C11A C10A C9A 112.7(3)
C12A C11A C10A 110.3(3)
C11A C12A C13A 115.2(3)
C11A C12A I12A 107.4(2)
C13A C12A I12A 113.3(2)
C26A C13A C12A 113.1(3)
C26A C13A C27A 108.0(3)
C12A C13A C27A 108.3(3)
C26A C13A C14A 113.4(3)
C12A C13A C14A 105.4(3)
C27A C13A C14A 108.5(3)
C15A C14A C9A 110.2(3)
C15A C14A C13A 113.8(3)
C9A C14A C13A 117.5(3)
C16A C15A C14A 110.5(3)
C17A C16A C15A 112.6(3)
O18A C17A C16A 103.0(3)
O18A C17A C28A 106.6(3)
C16A C17A C28A 112.6(3)
O18A C17A C8A 107.4(3)
C16A C17A C8A 110.0(3)
C28A C17A C8A 116.2(3)
C19A O18A C17A 116.4(2)
O18A C19A C6A 123.0(3)
O18A C19A C20A 115.7(3)
C6A C19A C20A 121.3(3)
C21A C20A C19A 121.6(3)
C20A C21A C22A 118.6(3)
C20A C21A C29 118.4(3)
C22A C21A C29 123.0(4)
C5A C22A C21A 118.4(3)
C5A C22A C1A 118.6(3)
C21A C22A C1A 122.9(3)
O1B C1B O2B 118.2(4)
O1B C1B C22B 125.2(5)
O2B C1B C22B 116.6(4)
C1B O2B C3B 119.0(3)
O4B C3B O2B 110.0(3)
O4B C3B C23B 106.6(3)
O2B C3B C23B 105.4(3)
O4B C3B C24B 110.6(3)
O2B C3B C24B 109.8(3)
C23B C3B C24B 114.2(4)
C5B O4B C3B 114.2(3)
O4B C5B C22B 120.3(3)
O4B C5B C6B 116.8(3)
C22B C5B C6B 122.9(4)
C19B C6B C5B 115.8(3)
C19B C6B C7B 122.5(3)
C5B C6B C7B 121.7(3)
C6B C7B C8B 111.0(3)
C7B C8B C17B 111.0(3)
C7B C8B C9B 115.1(3)
C17B C8B C9B 114.6(3)
C10B C9B C25B 108.2(3)
C10B C9B C14B 108.1(3)
C25B C9B C14B 114.2(3)
C10B C9B C8B 108.3(3)
C25B C9B C8B 112.4(3)
C14B C9B C8B 105.4(3)
C11B C10B C9B 112.7(3)
C12B C11B C10B 110.4(3)
C11B C12B C13B 114.6(3)
C11B C12B I12B 108.3(2)
C13B C12B I12B 113.1(2)
C26B C13B C12B 113.0(3)
C26B C13B C27B 108.4(3)
C12B C13B C27B 108.5(3)
C26B C13B C14B 113.1(3)
C12B C13B C14B 105.2(3)
C27B C13B C14B 108.4(3)
C15B C14B C9B 110.5(3)
C15B C14B C13B 113.8(3)
C9B C14B C13B 118.0(3)
C16B C15B C14B 110.2(3)
C17B C16B C15B 111.7(3)
O18B C17B C28B 106.3(3)
O18B C17B C16B 103.0(3)
C28B C17B C16B 112.4(3)
O18B C17B C8B 107.8(3)
C28B C17B C8B 116.7(3)
C16B C17B C8B 109.6(3)
C19B O18B C17B 116.5(3)
O18B C19B C6B 121.8(3)
O18B C19B C20B 116.0(4)
C6B C19B C20B 122.2(4)
C21B C20B C19B 121.5(4)
C20B C21B C22B 118.1(4)
C20B C21B C29B 118.0(4)
C22B C21B C29B 123.9(4)
C5B C22B C21B 119.3(4)
C5B C22B C1B 117.6(4)
C21B C22B C1B 123.1(4)

loop_
_geom_bond_atom_site_label_1
_geom_bond_atom_site_label_2
_geom_bond_distance
O1A C1A 1.201(5)
C1A O2A 1.364(5)
C1A C22A 1.467(5)
O2A C3A 1.435(5)
C3A O4A 1.426(4)
C3A C23A 1.507(5)
C3A C24A 1.518(5)
O4A C5A 1.370(4)
C5A C6A 1.383(5)
C5A C22A 1.406(5)
C6A C19A 1.389(5)
C6A C7A 1.513(5)
C7A C8A 1.528(5)
C8A C17A 1.545(4)
C8A C9A 1.563(4)
C9A C25A 1.540(5)
C9A C10A 1.543(5)
C9A C14A 1.558(5)
C10A C11A 1.525(5)
C11A C12A 1.515(5)
C12A C13A 1.537(5)
C12A I12A 2.198(3)
C13A C26A 1.530(5)
C13A C27A 1.539(5)
C13A C14A 1.567(5)
C14A C15A 1.540(5)
C15A C16A 1.527(5)
C16A C17A 1.515(5)
C17A O18A 1.474(4)
C17A C28A 1.520(5)
O18A C19A 1.352(4)
C19A C20A 1.404(5)
C20A C21A 1.370(5)
C21A C22A 1.410(5)
C21A C29 1.501(5)
O1B C1B 1.209(5)
C1B O2B 1.356(6)
C1B C22B 1.481(6)
O2B C3B 1.433(5)
C3B O4B 1.428(4)
C3B C23B 1.507(6)
C3B C24B 1.515(5)
O4B C5B 1.371(5)
C5B C22B 1.397(5)
C5B C6B 1.406(5)
C6B C19B 1.382(5)
C6B C7B 1.505(5)
C7B C8B 1.537(5)
C8B C17B 1.541(5)
C8B C9B 1.567(5)
C9B C10B 1.537(5)
C9B C25B 1.551(5)
C9B C14B 1.557(5)
C10B C11B 1.528(5)
C11B C12B 1.511(5)
C12B C13B 1.536(5)
C12B I12B 2.199(3)
C13B C26B 1.529(5)
C13B C27B 1.537(5)
C13B C14B 1.568(5)
C14B C15B 1.544(5)
C15B C16B 1.527(5)
C16B C17B 1.519(5)
C17B O18B 1.468(4)
C17B C28B 1.514(5)
O18B C19B 1.365(4)
C19B C20B 1.391(5)
C20B C21B 1.381(6)
C21B C22B 1.403(6)
C21B C29B 1.509(5)
